data_4060411
_journal_name_full Organometallics
_journal_year 2005
_chemical_formula_sum 'C23 H18 Br N8 O3 Re'
_chemical_formula_weight 720.56
_space_group_IT_number 14
_symmetry_cell_setting monoclinic
_symmetry_space_group_name_Hall '-P 2yn'
_symmetry_space_group_name_H-M 'P 1 21/n 1'
_cell_angle_alpha 90.00
_cell_angle_beta 104.5000(10)
_cell_angle_gamma 90.00
_cell_formula_units_Z 4
_cell_length_a 8.1445(4)
_cell_length_b 20.6300(11)
_cell_length_c 15.6330(8)
_cell_measurement_temperature 293(2)
_cell_volume 2543.0(2)
_diffrn_ambient_temperature 293(2)
_exptl_crystal_density_diffrn 1.882
_cod_depositor_comments
;
The following automatic conversions were performed:
'_symmetry_cell_setting' value 'Monoclinic' changed to 'monoclinic'
according to '/home/saulius/struct/CIF-dictionaries/cif_core.dic'
dictionary named 'cif_core.dic' version 2.4.1 from 2010-06-29.

Automatic conversion script
Id: cif_fix_enum 1527 2010-12-29 10:47:43Z saulius 
;
_cod_original_sg_symbol_H-M 'P 21/n'
_cod_database_code 4060411

loop_
_symmetry_equiv_pos_as_xyz
'x, y, z'
'-x+1/2, y+1/2, -z+1/2'
'-x, -y, -z'
'x-1/2, -y-1/2, z-1/2'

loop_
_atom_site_label
_atom_site_type_symbol
_atom_site_fract_x
_atom_site_fract_y
_atom_site_fract_z
_atom_site_U_iso_or_equiv
_atom_site_adp_type
_atom_site_occupancy
_atom_site_symmetry_multiplicity
_atom_site_calc_flag
_atom_site_refinement_flags
_atom_site_disorder_assembly
_atom_site_disorder_group
Re Re 0.050910(18) 0.335607(7) 0.027787(9) 0.04481(6) Uani 1 1 d . . .
Br Br 0.13350(6) 0.26092(3) -0.09050(3) 0.07853(15) Uani 1 1 d . . .
C1 C 0.2498(4) 0.25045(15) 0.2161(2) 0.0358(7) Uani 1 1 d . . .
H1 H 0.3140 0.2187 0.2580 0.043 Uiso 1 1 calc R . .
C2 C 0.3390(5) 0.46607(18) 0.3711(3) 0.0536(9) Uani 1 1 d . . .
H2 H 0.4201 0.4583 0.4281 0.064 Uiso 1 1 calc R . .
C3 C 0.1902(4) 0.30249(15) 0.2707(2) 0.0366(7) Uani 1 1 d . . .
C4 C 0.0493(5) 0.29160(17) 0.3032(2) 0.0474(8) Uani 1 1 d . . .
H4 H -0.0133 0.2537 0.2886 0.057 Uiso 1 1 calc R . .
C5 C 0.0019(5) 0.33691(17) 0.3571(3) 0.0544(10) Uani 1 1 d . . .
H5 H -0.0925 0.3294 0.3791 0.065 Uiso 1 1 calc R . .
C6 C 0.0936(5) 0.39329(18) 0.3788(2) 0.0509(9) Uani 1 1 d . . .
H6 H 0.0608 0.4237 0.4152 0.061 Uiso 1 1 calc R . .
C7 C 0.2342(4) 0.40473(16) 0.3466(2) 0.0438(8) Uani 1 1 d . . .
C8 C 0.2833(4) 0.35882(16) 0.2936(2) 0.0393(7) Uani 1 1 d . . .
H8 H 0.3796 0.3658 0.2732 0.047 Uiso 1 1 calc R . .
C11 C 0.5340(4) 0.26800(18) 0.1853(2) 0.0482(8) Uani 1 1 d . . .
H11 H 0.5985 0.2414 0.2291 0.058 Uiso 1 1 calc R . .
C12 C 0.5937(5) 0.3063(2) 0.1299(3) 0.0618(10) Uani 1 1 d . . .
H12 H 0.7059 0.3112 0.1274 0.074 Uiso 1 1 calc R . .
C13 C 0.4530(5) 0.33666(19) 0.0778(3) 0.0584(10) Uani 1 1 d . . .
H13 H 0.4563 0.3660 0.0331 0.070 Uiso 1 1 calc R . .
C21 C 0.0527(5) 0.15607(16) 0.1735(3) 0.0508(9) Uani 1 1 d . . .
H21 H 0.1027 0.1279 0.2190 0.061 Uiso 1 1 calc R . .
C22 C -0.0910(5) 0.1451(2) 0.1091(3) 0.0621(11) Uani 1 1 d . . .
H22 H -0.1586 0.1082 0.1016 0.074 Uiso 1 1 calc R . .
C23 C -0.1159(5) 0.19957(19) 0.0572(3) 0.0595(10) Uani 1 1 d . . .
H23 H -0.2055 0.2050 0.0075 0.071 Uiso 1 1 calc R . .
C31 C 0.0959(6) 0.5441(2) 0.3241(4) 0.0796(14) Uani 1 1 d . . .
H31 H 0.0442 0.5268 0.2690 0.096 Uiso 1 1 calc R . .
C32 C 0.0458(8) 0.5974(2) 0.3613(6) 0.099(2) Uani 1 1 d . . .
H32 H -0.0468 0.6240 0.3378 0.119 Uiso 1 1 calc R . .
C33 C 0.1614(10) 0.6037(3) 0.4409(5) 0.109(2) Uani 1 1 d . . .
H33 H 0.1584 0.6371 0.4804 0.131 Uiso 1 1 calc R . .
C41 C 0.6026(6) 0.4748(3) 0.3170(4) 0.0866(16) Uani 1 1 d . . .
H41 H 0.6830 0.4629 0.3680 0.104 Uiso 1 1 calc R . .
C42 C 0.6315(9) 0.4889(3) 0.2370(5) 0.115(2) Uani 1 1 d . . .
H42 H 0.7352 0.4888 0.2222 0.138 Uiso 1 1 calc R . .
C43 C 0.4771(9) 0.5029(2) 0.1834(4) 0.0960(18) Uani 1 1 d . . .
H43 H 0.4595 0.5145 0.1243 0.115 Uiso 1 1 calc R . .
C51 C -0.0111(5) 0.38917(17) 0.1133(2) 0.0471(8) Uani 1 1 d . . .
C52 C -0.1748(6) 0.3433(2) -0.0443(3) 0.0613(11) Uani 1 1 d . . .
C53 C 0.1116(6) 0.4112(2) -0.0260(3) 0.0801(14) Uani 1 1 d . . .
N11 N 0.3122(4) 0.31871(14) 0.09944(19) 0.0421(6) Uani 1 1 d . . .
N12 N 0.3648(3) 0.27509(13) 0.16593(17) 0.0390(6) Uani 1 1 d . . .
N21 N 0.0050(4) 0.24408(13) 0.08714(19) 0.0435(6) Uani 1 1 d . . .
N22 N 0.1092(3) 0.21560(12) 0.15899(18) 0.0390(6) Uani 1 1 d . . .
N31 N 0.2808(6) 0.5567(2) 0.4567(3) 0.0861(13) Uani 1 1 d . . .
N32 N 0.2349(5) 0.52085(17) 0.3820(3) 0.0631(9) Uani 1 1 d . . .
N41 N 0.3550(5) 0.49835(18) 0.2246(3) 0.0775(11) Uani 1 1 d . . .
N42 N 0.4355(4) 0.48153(16) 0.3076(3) 0.0589(9) Uani 1 1 d . . .
O51 O -0.0549(4) 0.42324(13) 0.1609(2) 0.0652(7) Uani 1 1 d . . .
O52 O -0.3114(5) 0.34920(19) -0.0875(3) 0.0943(12) Uani 1 1 d . . .
O53 O 0.1537(6) 0.4571(2) -0.0565(4) 0.139(2) Uani 1 1 d . . .

loop_
_atom_site_aniso_label
_atom_site_aniso_U_11
_atom_site_aniso_U_22
_atom_site_aniso_U_33
_atom_site_aniso_U_23
_atom_site_aniso_U_13
_atom_site_aniso_U_12
Re 0.04897(10) 0.04615(10) 0.03955(9) 0.00779(6) 0.01154(6) 0.01025(6)
Br 0.0804(3) 0.1091(4) 0.0447(2) -0.0158(2) 0.0132(2) 0.0235(3)
C1 0.0388(16) 0.0343(16) 0.0341(15) 0.0044(13) 0.0087(13) 0.0030(13)
C2 0.051(2) 0.049(2) 0.062(2) -0.0174(18) 0.0180(18) -0.0044(17)
C3 0.0379(16) 0.0385(17) 0.0335(15) 0.0009(13) 0.0089(13) -0.0006(13)
C4 0.056(2) 0.0390(18) 0.051(2) -0.0018(15) 0.0197(17) -0.0058(15)
C5 0.054(2) 0.056(2) 0.064(2) -0.0055(18) 0.034(2) -0.0081(17)
C6 0.058(2) 0.049(2) 0.052(2) -0.0089(16) 0.0242(17) -0.0007(17)
C7 0.0460(19) 0.0435(18) 0.0421(18) -0.0072(14) 0.0111(15) -0.0019(15)
C8 0.0366(17) 0.0393(17) 0.0432(18) -0.0010(14) 0.0125(14) -0.0020(14)
C11 0.0396(18) 0.056(2) 0.0473(19) -0.0039(16) 0.0082(15) 0.0060(16)
C12 0.043(2) 0.080(3) 0.066(3) 0.000(2) 0.0218(19) -0.003(2)
C13 0.057(2) 0.064(3) 0.062(3) 0.0099(19) 0.029(2) -0.0045(19)
C21 0.057(2) 0.0369(18) 0.062(2) 0.0032(16) 0.0215(19) -0.0020(16)
C22 0.057(2) 0.044(2) 0.086(3) -0.009(2) 0.021(2) -0.0127(18)
C23 0.048(2) 0.055(2) 0.070(3) -0.014(2) 0.0026(19) -0.0038(18)
C31 0.061(3) 0.054(3) 0.130(5) -0.014(3) 0.036(3) 0.000(2)
C32 0.091(4) 0.051(3) 0.181(7) -0.006(4) 0.079(5) 0.006(3)
C33 0.153(6) 0.056(3) 0.162(6) -0.031(4) 0.121(6) -0.012(4)
C41 0.052(3) 0.093(4) 0.121(4) -0.046(3) 0.032(3) -0.011(2)
C42 0.087(4) 0.117(5) 0.168(6) -0.056(5) 0.085(5) -0.032(4)
C43 0.126(5) 0.069(3) 0.122(5) -0.012(3) 0.084(4) -0.017(3)
C51 0.048(2) 0.0425(19) 0.052(2) 0.0056(16) 0.0141(16) 0.0067(15)
C52 0.060(3) 0.064(3) 0.055(2) 0.0119(19) 0.004(2) 0.0150(19)
C53 0.083(3) 0.076(3) 0.089(3) 0.042(3) 0.036(3) 0.018(3)
N11 0.0444(16) 0.0430(15) 0.0399(15) 0.0060(12) 0.0120(13) 0.0012(12)
N12 0.0409(15) 0.0399(14) 0.0375(14) -0.0027(11) 0.0120(12) 0.0027(12)
N21 0.0429(15) 0.0382(15) 0.0465(16) -0.0034(12) 0.0056(13) 0.0012(12)
N22 0.0446(15) 0.0312(13) 0.0408(14) -0.0014(11) 0.0100(12) 0.0019(11)
N31 0.117(3) 0.065(2) 0.099(3) -0.038(2) 0.069(3) -0.024(2)
N32 0.063(2) 0.0500(19) 0.085(2) -0.0241(18) 0.0344(19) -0.0104(16)
N41 0.084(3) 0.066(3) 0.095(3) 0.006(2) 0.045(2) -0.003(2)
N42 0.0516(18) 0.0472(18) 0.085(3) -0.0168(17) 0.0293(18) -0.0099(14)
O51 0.0727(19) 0.0556(16) 0.0698(18) -0.0044(14) 0.0224(15) 0.0187(14)
O52 0.074(2) 0.107(3) 0.083(2) 0.007(2) -0.015(2) 0.023(2)
O53 0.144(4) 0.115(3) 0.173(5) 0.099(3) 0.071(3) 0.026(3)

loop_
_geom_bond_atom_site_label_1
_geom_bond_atom_site_label_2
_geom_bond_distance
_geom_bond_site_symmetry_2
_geom_bond_publ_flag
Re C53 1.896(4) . ?
Re C51 1.898(4) . ?
Re C52 1.907(4) . ?
Re N11 2.171(3) . ?
Re N21 2.177(3) . ?
Re Br 2.6208(5) . ?
C1 N22 1.453(4) . ?
C1 N12 1.455(4) . ?
C1 C3 1.525(4) . ?
C1 H1 0.9800 . ?
C2 N42 1.448(5) . ?
C2 N32 1.448(5) . ?
C2 C7 1.521(5) . ?
C2 H2 0.9800 . ?
C3 C4 1.385(5) . ?
C3 C8 1.385(5) . ?
C4 C5 1.377(5) . ?
C4 H4 0.9300 . ?
C5 C6 1.378(5) . ?
C5 H5 0.9300 . ?
C6 C7 1.382(5) . ?
C6 H6 0.9300 . ?
C7 C8 1.382(5) . ?
C8 H8 0.9300 . ?
C11 N12 1.342(4) . ?
C11 C12 1.350(5) . ?
C11 H11 0.9300 . ?
C12 C13 1.379(6) . ?
C12 H12 0.9300 . ?
C13 N11 1.327(5) . ?
C13 H13 0.9300 . ?
C21 N22 1.351(4) . ?
C21 C22 1.359(6) . ?
C21 H21 0.9300 . ?
C22 C23 1.371(6) . ?
C22 H22 0.9300 . ?
C23 N21 1.342(5) . ?
C23 H23 0.9300 . ?
C31 N32 1.348(6) . ?
C31 C32 1.354(7) . ?
C31 H31 0.9300 . ?
C32 C33 1.365(9) . ?
C32 H32 0.9300 . ?
C33 N31 1.351(8) . ?
C33 H33 0.9300 . ?
C41 N42 1.339(5) . ?
C41 C42 1.360(9) . ?
C41 H41 0.9300 . ?
C42 C43 1.357(9) . ?
C42 H42 0.9300 . ?
C43 N41 1.316(6) . ?
C43 H43 0.9300 . ?
C51 O51 1.144(4) . ?
C52 O52 1.155(5) . ?
C53 O53 1.150(5) . ?
N11 N12 1.360(4) . ?
N21 N22 1.360(4) . ?
N31 N32 1.352(5) . ?
N41 N42 1.345(5) . ?
